data_4320679
loop_
_publ_author_name
'Carlos Y\'elamos'
'Karl R. Gust'
'Anwar G. Baboul'
'Mary Jane Heeg'
'H. Bernhard Schlegel'
'Charles H. Winter'

_publ_section_title
;
 Early Transition Metal Complexes Containing 1,2,4-Triazolato and
 Tetrazolato Ligands: Synthesis, Structure, and Molecular Orbital Studies
;
_journal_name_full 'Inorganic Chemistry'
_journal_page_first 6451
_journal_page_last 6462
_journal_paper_doi 10.1021/ic0109389
_journal_volume 40
_journal_year 2001
_chemical_formula_sum 'C35 H59 N9 Ti'
_chemical_formula_weight 653.81
_chemical_name_systematic
;
  ?
;
_space_group_IT_number 14
_symmetry_cell_setting monoclinic
_symmetry_space_group_name_Hall '-P 2ybc'
_symmetry_space_group_name_H-M 'P 1 21/c 1'
_atom_sites_solution_hydrogens geom
_atom_sites_solution_primary direct
_atom_sites_solution_secondary difmap
_audit_creation_method SHELXL
_cell_angle_alpha 90.00
_cell_angle_beta 98.7700(10)
_cell_angle_gamma 90.00
_cell_formula_units_Z 4
_cell_length_a 10.5765(5)
_cell_length_b 19.5647(9)
_cell_length_c 19.4647(9)
_cell_measurement_reflns_used 8192
_cell_measurement_temperature 273(2)
_cell_volume 3980.7(3)
_computing_cell_refinement 'Bruker SAINT'
_computing_data_collection 'Bruker SMART'
_computing_data_reduction 'Bruker SAINT'
_computing_molecular_graphics SHELXTL-Plus
_computing_publication_material SHELXL-93
_computing_structure_refinement 'SHELXL-93 (Sheldrick, 1993)'
_computing_structure_solution 'SHELXS-86 (Sheldrick, 1990)'
_diffrn_ambient_temperature 273(2)
_diffrn_measurement_device 'Bruker P4/CCD'
_diffrn_measurement_method 'SMART CCD'
_diffrn_radiation_monochromator graphite
_diffrn_radiation_source 'fine-focus sealed tube'
_diffrn_radiation_type MoK\a
_diffrn_radiation_wavelength 0.71073
_diffrn_reflns_av_R_equivalents 0.049
_diffrn_reflns_av_sigmaI/netI 0.0697
_diffrn_reflns_limit_h_max 13
_diffrn_reflns_limit_h_min -13
_diffrn_reflns_limit_k_max 23
_diffrn_reflns_limit_k_min 0
_diffrn_reflns_limit_l_max 23
_diffrn_reflns_limit_l_min 0
_diffrn_reflns_number 21635
_diffrn_reflns_theta_max 28.25
_diffrn_reflns_theta_min 1.48
_exptl_absorpt_coefficient_mu 0.249
_exptl_absorpt_correction_type multi-scan
_exptl_crystal_colour yellow
_exptl_crystal_density_diffrn 1.091
_exptl_crystal_description rods
_exptl_crystal_F_000 1416
_exptl_crystal_size_max 0.70
_exptl_crystal_size_mid 0.40
_exptl_crystal_size_min 0.40
_refine_diff_density_max 0.343
_refine_diff_density_min -0.234
_refine_diff_density_rms 0.050
_refine_ls_extinction_coef 0.0007(4)
_refine_ls_extinction_expression Fc^*^=kFc[1+0.001xFc^2^\l^3^/sin(2\q)]^-1/4^
_refine_ls_extinction_method SHELXL
_refine_ls_goodness_of_fit_all 0.891
_refine_ls_goodness_of_fit_obs 1.056
_refine_ls_matrix_type full
_refine_ls_number_parameters 433
_refine_ls_number_reflns 8441
_refine_ls_number_restraints 0
_refine_ls_restrained_S_all 0.891
_refine_ls_restrained_S_obs 1.056
_refine_ls_R_factor_all 0.0950
_refine_ls_R_factor_obs 0.0508
_refine_ls_shift/esd_max -0.061
_refine_ls_shift/esd_mean 0.005
_refine_ls_structure_factor_coef Fsqd
_refine_ls_weighting_details 'w=1/[\s^2^(Fo^2^)+(0.0944P)^2^+0.0000P] where P=(Fo^2^+2Fc^2^)/3'
_refine_ls_weighting_scheme calc
_refine_ls_wR_factor_all 0.1543
_refine_ls_wR_factor_obs 0.1382
_reflns_number_observed 4955
_reflns_number_total 8441
_reflns_observed_criterion >2sigma(I)
_cod_data_source_file ic0109389_3.cif
_cod_data_source_block elam(3)
_cod_depositor_comments
;
The following automatic conversions were performed:

'_exptl_absorpt_correction_type' value 'Multi-scan' changed to
'multi-scan' according to the built-in table from CIF Core dictionary
named 'cif_core.dic' version 2.4.1 from 2010-06-29.

Automatic conversion script
Id: cif_fix_values 1646 2011-03-28 12:23:43Z adriana 

The following automatic conversions were performed:

'_refine_ls_weighting_scheme' value 'calc
w=1/[\s^2^(Fo^2^)+(0.0944P)^2^+0.0000P] where P=(Fo^2^+2Fc^2^)/3' was
changed to 'calc'. New tag '_refine_ls_weighting_details' was
created. The value of the new tag was set to
'w=1/[\s^2^(Fo^2^)+(0.0944P)^2^+0.0000P] where P=(Fo^2^+2Fc^2^)/3'.

Automatic conversion script
Id: cif_fix_values 3143 2015-03-26 13:38:13Z robertas 
;
_cod_database_code 4320679

loop_
_symmetry_equiv_pos_as_xyz
'x, y, z'
'-x, y+1/2, -z+1/2'
'-x, -y, -z'
'x, -y-1/2, z-1/2'

loop_
_atom_site_aniso_label
_atom_site_aniso_U_11
_atom_site_aniso_U_22
_atom_site_aniso_U_33
_atom_site_aniso_U_23
_atom_site_aniso_U_13
_atom_site_aniso_U_12
Ti1 0.0380(2) 0.0391(2) 0.0475(2) -0.0041(2) -0.0012(2) 0.0016(2)
N1 0.0426(10) 0.0419(11) 0.0594(12) -0.0085(9) -0.0015(9) 0.0071(8)
N2 0.0455(10) 0.0417(12) 0.0582(12) -0.0075(9) -0.0028(9) 0.0054(9)
C1 0.0388(12) 0.0533(15) 0.0577(14) -0.0146(11) -0.0028(11) 0.0052(10)
C2 0.0439(13) 0.064(2) 0.064(2) -0.0138(13) -0.0110(11) 0.0115(12)
C3 0.0447(13) 0.0528(15) 0.0571(14) -0.0041(12) -0.0022(11) 0.0123(11)
C4 0.0509(14) 0.054(2) 0.082(2) -0.0230(13) -0.0031(13) 0.0043(12)
C5 0.083(2) 0.056(2) 0.123(3) -0.023(2) -0.009(2) 0.015(2)
C6 0.194(4) 0.102(3) 0.098(3) -0.055(2) -0.046(3) 0.039(3)
C7 0.091(3) 0.074(3) 0.257(6) -0.053(3) 0.058(3) -0.024(2)
C8 0.065(2) 0.052(2) 0.081(2) -0.0024(14) -0.0088(14) 0.0131(13)
C9 0.147(4) 0.072(3) 0.167(4) 0.023(3) 0.024(3) 0.012(2)
C10 0.090(2) 0.071(2) 0.205(4) -0.014(3) -0.039(3) 0.039(2)
C11 0.184(4) 0.072(2) 0.112(3) -0.029(2) -0.021(3) 0.054(3)
N3 0.0431(10) 0.0548(12) 0.0477(11) -0.0051(9) -0.0045(8) 0.0020(9)
N4 0.0394(10) 0.0628(13) 0.0468(11) -0.0048(9) -0.0036(9) 0.0024(9)
C12 0.0391(12) 0.0517(15) 0.0601(15) -0.0127(11) -0.0039(11) 0.0031(10)
C13 0.0401(13) 0.077(2) 0.070(2) -0.0136(14) 0.0076(12) 0.0028(12)
C14 0.0485(14) 0.061(2) 0.0552(14) -0.0098(12) 0.0057(12) 0.0000(11)
C15 0.0466(14) 0.065(2) 0.072(2) -0.0132(14) -0.0153(12) 0.0054(12)
C16 0.085(2) 0.117(3) 0.070(2) -0.025(2) -0.023(2) 0.010(2)
C17 0.064(2) 0.133(3) 0.129(3) 0.003(2) -0.037(2) -0.021(2)
C18 0.116(3) 0.082(2) 0.104(3) -0.012(2) -0.044(2) 0.032(2)
C19 0.059(2) 0.095(2) 0.0507(15) -0.0084(14) 0.0069(12) 0.0015(15)
C20 0.132(3) 0.223(5) 0.059(2) 0.004(3) -0.008(2) 0.073(3)
C21 0.294(7) 0.138(4) 0.069(2) -0.036(3) -0.018(3) 0.035(4)
C22 0.129(4) 0.368(9) 0.084(3) 0.060(4) 0.004(3) -0.084(5)
N5 0.0528(11) 0.0413(11) 0.0494(11) 0.0006(9) 0.0015(9) -0.0060(9)
N6 0.0511(11) 0.0398(11) 0.0474(11) -0.0021(8) 0.0039(9) -0.0070(8)
C23 0.0528(13) 0.0396(13) 0.0580(15) 0.0000(11) -0.0014(11) -0.0064(11)
C24 0.061(2) 0.0458(15) 0.059(2) -0.0123(11) 0.0044(12) -0.0107(12)
C25 0.0501(13) 0.0469(14) 0.0503(13) -0.0067(11) 0.0015(11) -0.0035(11)
C26 0.072(2) 0.048(2) 0.065(2) 0.0054(12) 0.0065(13) -0.0165(13)
C27 0.165(4) 0.065(2) 0.097(3) 0.003(2) 0.030(3) -0.041(2)
C28 0.177(4) 0.120(3) 0.070(2) 0.007(2) 0.013(2) -0.084(3)
C29 0.080(2) 0.137(4) 0.177(4) 0.057(3) 0.039(3) -0.010(2)
C30 0.067(2) 0.065(2) 0.0536(15) -0.0119(13) 0.0122(12) -0.0162(13)
C31 0.116(3) 0.098(3) 0.069(2) 0.017(2) 0.024(2) -0.013(2)
C32 0.123(3) 0.104(3) 0.072(2) -0.031(2) 0.034(2) -0.029(2)
C33 0.075(2) 0.137(3) 0.079(2) -0.017(2) 0.023(2) -0.024(2)
N7 0.0519(11) 0.0411(12) 0.0606(12) -0.0035(9) 0.0065(9) 0.0010(9)
N8 0.069(2) 0.067(2) 0.104(2) 0.0087(14) 0.0289(14) -0.0068(12)
C34 0.097(3) 0.069(2) 0.088(2) 0.000(2) 0.030(2) -0.027(2)
N9 0.125(2) 0.058(2) 0.087(2) 0.0169(14) 0.008(2) -0.012(2)
C35 0.078(2) 0.051(2) 0.067(2) 0.0015(13) 0.000(2) 0.0065(15)

loop_
_atom_site_label
_atom_site_type_symbol
_atom_site_fract_x
_atom_site_fract_y
_atom_site_fract_z
_atom_site_U_iso_or_equiv
_atom_site_thermal_displace_type
_atom_site_occupancy
_atom_site_calc_flag
_atom_site_refinement_flags
_atom_site_disorder_group
Ti1 Ti 0.20897(3) 0.13419(2) 0.24906(2) 0.04233(14) Uani 1 d . .
N1 N 0.3584(2) 0.16567(10) 0.31881(9) 0.0490(5) Uani 1 d . .
N2 N 0.3647(2) 0.09615(9) 0.30938(10) 0.0496(5) Uani 1 d . .
C1 C 0.4589(2) 0.18587(12) 0.36413(12) 0.0510(6) Uani 1 d . .
C2 C 0.5308(2) 0.12789(13) 0.38440(13) 0.0591(7) Uani 1 d . .
H2 H 0.6063(2) 0.12655(13) 0.41589(13) 0.071 Uiso 1 calc R .
C3 C 0.4703(2) 0.07250(12) 0.34951(12) 0.0526(6) Uani 1 d . .
C4 C 0.4820(2) 0.26005(13) 0.38458(14) 0.0637(7) Uani 1 d . .
C5 C 0.3687(3) 0.30399(15) 0.3557(2) 0.0897(10) Uani 1 d . .
H5A H 0.3823(9) 0.3498(3) 0.3729(8) 0.108 Uiso 1 calc R .
H5B H 0.2925(4) 0.2858(6) 0.3701(8) 0.108 Uiso 1 calc R .
H5C H 0.3592(11) 0.3043(8) 0.3059(2) 0.108 Uiso 1 calc R .
C6 C 0.5056(5) 0.2651(2) 0.4636(2) 0.139(2) Uani 1 d . .
H6A H 0.5240(27) 0.3116(3) 0.4772(2) 0.166 Uiso 1 calc R .
H6B H 0.5770(17) 0.2367(11) 0.4818(2) 0.166 Uiso 1 calc R .
H6C H 0.4308(11) 0.2500(13) 0.4817(2) 0.166 Uiso 1 calc R .
C7 C 0.5984(3) 0.2860(2) 0.3548(3) 0.138(2) Uani 1 d . .
H7A H 0.6740(4) 0.2640(11) 0.3781(10) 0.165 Uiso 1 calc R .
H7B H 0.6060(16) 0.3346(3) 0.3616(14) 0.165 Uiso 1 calc R .
H7C H 0.5884(13) 0.2759(13) 0.3060(4) 0.165 Uiso 1 calc R .
C8 C 0.5060(3) -0.00237(14) 0.3503(2) 0.0683(7) Uani 1 d . .
C9 C 0.4243(4) -0.0398(2) 0.3961(2) 0.1285(15) Uani 1 d . .
H9A H 0.4453(18) -0.0876(3) 0.3973(11) 0.154 Uiso 1 calc R .
H9B H 0.3355(4) -0.0341(11) 0.3775(8) 0.154 Uiso 1 calc R .
H9C H 0.4405(18) -0.0214(9) 0.4423(4) 0.154 Uiso 1 calc R .
C10 C 0.6445(3) -0.0116(2) 0.3811(3) 0.128(2) Uani 1 d . .
H10A H 0.6971(4) 0.0158(11) 0.3559(9) 0.154 Uiso 1 calc R .
H10B H 0.6677(8) -0.0588(3) 0.3782(14) 0.154 Uiso 1 calc R .
H10C H 0.6569(6) 0.0024(13) 0.4290(4) 0.154 Uiso 1 calc R .
C11 C 0.4807(5) -0.0311(2) 0.2773(2) 0.127(2) Uani 1 d . .
H11A H 0.5059(24) -0.0783(4) 0.2781(3) 0.153 Uiso 1 calc R .
H11B H 0.5289(19) -0.0059(9) 0.2479(4) 0.153 Uiso 1 calc R .
H11C H 0.3911(6) -0.0275(12) 0.2596(5) 0.153 Uiso 1 calc R .
N3 N 0.0222(2) 0.16537(10) 0.24183(9) 0.0497(5) Uani 1 d . .
N4 N 0.0795(2) 0.15586(10) 0.30999(9) 0.0507(5) Uani 1 d . .
C12 C -0.1046(2) 0.16994(12) 0.24071(12) 0.0515(6) Uani 1 d . .
C13 C -0.1287(2) 0.16366(14) 0.30879(14) 0.0623(7) Uani 1 d . .
H13 H -0.2085(2) 0.16515(14) 0.32326(14) 0.075 Uiso 1 calc R .
C14 C -0.0113(2) 0.15474(13) 0.35132(13) 0.0551(6) Uani 1 d . .
C15 C -0.1956(2) 0.17870(14) 0.17362(14) 0.0638(7) Uani 1 d . .
C16 C -0.1332(3) 0.1539(2) 0.1129(2) 0.0939(11) Uani 1 d . .
H16A H -0.1908(8) 0.1608(10) 0.0703(2) 0.113 Uiso 1 calc R .
H16B H -0.1134(18) 0.1062(3) 0.1186(6) 0.113 Uiso 1 calc R .
H16C H -0.0558(10) 0.1792(7) 0.1114(6) 0.113 Uiso 1 calc R .
C17 C -0.3166(3) 0.1372(2) 0.1766(2) 0.1144(14) Uani 1 d . .
H17A H -0.3757(10) 0.1442(10) 0.1346(6) 0.137 Uiso 1 calc R .
H17B H -0.3551(12) 0.1516(8) 0.2158(7) 0.137 Uiso 1 calc R .
H17C H -0.2951(4) 0.0896(2) 0.1813(12) 0.137 Uiso 1 calc R .
C18 C -0.2321(4) 0.2538(2) 0.1636(2) 0.1068(13) Uani 1 d . .
H18A H -0.2867(17) 0.2595(2) 0.1198(5) 0.128 Uiso 1 calc R .
H18B H -0.1561(4) 0.2807(2) 0.1640(11) 0.128 Uiso 1 calc R .
H18C H -0.2764(17) 0.2684(3) 0.2005(6) 0.128 Uiso 1 calc R .
C19 C 0.0234(3) 0.1482(2) 0.42948(13) 0.0682(8) Uani 1 d . .
C20 C 0.1492(4) 0.1128(3) 0.4487(2) 0.140(2) Uani 1 d . .
H20A H 0.1677(14) 0.1081(14) 0.4983(2) 0.169 Uiso 1 calc R .
H20B H 0.2153(6) 0.1392(8) 0.4326(14) 0.169 Uiso 1 calc R .
H20C H 0.1452(10) 0.0684(6) 0.4275(13) 0.169 Uiso 1 calc R .
C21 C 0.0333(6) 0.2188(2) 0.4591(2) 0.172(2) Uani 1 d . .
H21A H 0.0471(36) 0.2163(2) 0.5089(2) 0.206 Uiso 1 calc R .
H21B H -0.0445(13) 0.2433(7) 0.4436(15) 0.206 Uiso 1 calc R .
H21C H 0.1038(21) 0.2422(7) 0.4437(15) 0.206 Uiso 1 calc R .
C22 C -0.0792(4) 0.1111(4) 0.4586(2) 0.195(3) Uani 1 d . .
H22A H -0.0584(20) 0.1094(19) 0.5083(3) 0.234 Uiso 1 calc R .
H22B H -0.0862(26) 0.0654(7) 0.4403(17) 0.234 Uiso 1 calc R .
H22C H -0.1591(9) 0.1345(12) 0.4459(18) 0.234 Uiso 1 calc R .
N5 N 0.1410(2) 0.03910(9) 0.21741(9) 0.0485(5) Uani 1 d . .
N6 N 0.2045(2) 0.06868(9) 0.16940(9) 0.0465(4) Uani 1 d . .
C23 C 0.0920(2) -0.02094(12) 0.19246(12) 0.0512(6) Uani 1 d . .
C24 C 0.1274(2) -0.02937(13) 0.12698(13) 0.0560(6) Uani 1 d . .
H24 H 0.1076(2) -0.06660(13) 0.09760(13) 0.067 Uiso 1 calc R .
C25 C 0.1969(2) 0.02728(12) 0.11345(12) 0.0498(6) Uani 1 d . .
C26 C 0.0093(3) -0.06523(13) 0.23113(13) 0.0619(7) Uani 1 d . .
C27 C 0.0053(4) -0.1381(2) 0.2019(2) 0.1081(13) Uani 1 d . .
H27A H -0.0429(19) -0.1669(3) 0.2283(7) 0.130 Uiso 1 calc R .
H27B H 0.0909(5) -0.1554(4) 0.2049(10) 0.130 Uiso 1 calc R .
H27C H -0.0347(19) -0.1376(2) 0.1542(4) 0.130 Uiso 1 calc R .
C28 C 0.0574(4) -0.0654(2) 0.3075(2) 0.123(2) Uani 1 d . .
H28A H -0.0022(13) -0.0892(12) 0.3314(2) 0.147 Uiso 1 calc R .
H28B H 0.0663(23) -0.0191(2) 0.3240(3) 0.147 Uiso 1 calc R .
H28C H 0.1390(12) -0.0878(11) 0.3160(2) 0.147 Uiso 1 calc R .
C29 C -0.1272(3) -0.0382(2) 0.2180(3) 0.129(2) Uani 1 d . .
H29A H -0.1820(6) -0.0684(8) 0.2390(12) 0.155 Uiso 1 calc R .
H29B H -0.1561(10) -0.0358(13) 0.1689(3) 0.155 Uiso 1 calc R .
H29C H -0.1297(6) 0.0066(6) 0.2380(12) 0.155 Uiso 1 calc R .
C30 C 0.2588(3) 0.04677(14) 0.05131(13) 0.0613(7) Uani 1 d . .
C31 C 0.1954(3) 0.1118(2) 0.0194(2) 0.0932(10) Uani 1 d . .
H31A H 0.2303(14) 0.1232(6) -0.0218(6) 0.112 Uiso 1 calc R .
H31B H 0.2111(16) 0.1486(3) 0.0523(4) 0.112 Uiso 1 calc R .
H31C H 0.1049(4) 0.1046(4) 0.0078(9) 0.112 Uiso 1 calc R .
C32 C 0.2393(4) -0.0111(2) -0.0024(2) 0.0976(11) Uani 1 d . .
H32A H 0.2768(17) -0.0524(3) 0.0182(4) 0.117 Uiso 1 calc R .
H32B H 0.2795(17) 0.0008(5) -0.0417(5) 0.117 Uiso 1 calc R .
H32C H 0.1494(4) -0.0181(7) -0.0172(8) 0.117 Uiso 1 calc R .
C33 C 0.4008(3) 0.0590(2) 0.0740(2) 0.0957(11) Uani 1 d . .
H33A H 0.4398(5) 0.0713(11) 0.0343(3) 0.115 Uiso 1 calc R .
H33B H 0.4399(5) 0.0180(4) 0.0945(10) 0.115 Uiso 1 calc R .
H33C H 0.4125(3) 0.0953(7) 0.1075(8) 0.115 Uiso 1 calc R .
N7 N 0.2449(2) 0.21451(10) 0.18852(10) 0.0514(5) Uani 1 d . .
N8 N 0.3662(2) 0.22155(13) 0.17175(14) 0.0785(7) Uani 1 d . .
C34 C 0.3604(4) 0.2794(2) 0.1380(2) 0.0829(10) Uani 1 d . .
N9 N 0.2483(3) 0.31151(13) 0.13067(14) 0.0907(8) Uani 1 d . .
C35 C 0.1797(3) 0.26943(14) 0.16230(15) 0.0666(7) Uani 1 d . .
H34 H 0.4325(27) 0.2926(15) 0.1213(14) 0.078(9) Uiso 1 d . .
H35 H 0.0872(30) 0.2756(16) 0.1648(16) 0.100(11) Uiso 1 d . .

loop_
_atom_type_symbol
_atom_type_description
_atom_type_scat_dispersion_real
_atom_type_scat_dispersion_imag
_atom_type_scat_source
C C 0.0033 0.0016 'International Tables Vol C Tables 4.2.6.8 and 6.1.1.4'
H H 0.0000 0.0000 'International Tables Vol C Tables 4.2.6.8 and 6.1.1.4'
N N 0.0061 0.0033 'International Tables Vol C Tables 4.2.6.8 and 6.1.1.4'
Ti Ti 0.2776 0.4457 'International Tables Vol C Tables 4.2.6.8 and 6.1.1.4'

loop_
_geom_angle_atom_site_label_1
_geom_angle_atom_site_label_2
_geom_angle_atom_site_label_3
_geom_angle
_geom_angle_site_symmetry_1
_geom_angle_site_symmetry_3
_geom_angle_publ_flag
N4 Ti1 N6 131.28(8) . . ?
N4 Ti1 N2 107.91(8) . . ?
N6 Ti1 N2 97.77(7) . . ?
N4 Ti1 N1 94.21(7) . . ?
N6 Ti1 N1 129.72(7) . . ?
N2 Ti1 N1 39.91(7) . . ?
N4 Ti1 N7 112.78(8) . . ?
N6 Ti1 N7 91.72(8) . . ?
N2 Ti1 N7 114.48(8) . . ?
N1 Ti1 N7 87.56(8) . . ?
N4 Ti1 N3 40.05(7) . . ?
N6 Ti1 N3 103.18(7) . . ?
N2 Ti1 N3 147.50(8) . . ?
N1 Ti1 N3 127.07(7) . . ?
N7 Ti1 N3 89.63(8) . . ?
N4 Ti1 N5 97.51(8) . . ?
N6 Ti1 N5 39.12(7) . . ?
N2 Ti1 N5 93.32(7) . . ?
N1 Ti1 N5 132.92(7) . . ?
N7 Ti1 N5 127.83(8) . . ?
N3 Ti1 N5 87.69(8) . . ?
C1 N1 N2 109.3(2) . . ?
C1 N1 Ti1 178.8(2) . . ?
N2 N1 Ti1 69.97(10) . . ?
C3 N2 N1 108.4(2) . . ?
C3 N2 Ti1 178.4(2) . . ?
N1 N2 Ti1 70.12(10) . . ?
N1 C1 C2 107.0(2) . . ?
N1 C1 C4 122.6(2) . . ?
C2 C1 C4 130.4(2) . . ?
C3 C2 C1 108.0(2) . . ?
N2 C3 C2 107.3(2) . . ?
N2 C3 C8 121.6(2) . . ?
C2 C3 C8 131.2(2) . . ?
C5 C4 C1 111.1(2) . . ?
C5 C4 C6 109.7(3) . . ?
C1 C4 C6 108.8(3) . . ?
C5 C4 C7 108.0(3) . . ?
C1 C4 C7 109.1(2) . . ?
C6 C4 C7 110.1(3) . . ?
C10 C8 C3 110.2(2) . . ?
C10 C8 C11 110.6(3) . . ?
C3 C8 C11 110.1(2) . . ?
C10 C8 C9 108.2(3) . . ?
C3 C8 C9 108.0(3) . . ?
C11 C8 C9 109.6(3) . . ?
C12 N3 N4 108.4(2) . . ?
C12 N3 Ti1 166.2(2) . . ?
N4 N3 Ti1 67.55(11) . . ?
C14 N4 N3 109.1(2) . . ?
C14 N4 Ti1 166.7(2) . . ?
N3 N4 Ti1 72.41(11) . . ?
N3 C12 C13 107.8(2) . . ?
N3 C12 C15 121.7(2) . . ?
C13 C12 C15 130.5(2) . . ?
C12 C13 C14 107.5(2) . . ?
N4 C14 C13 107.2(2) . . ?
N4 C14 C19 121.1(2) . . ?
C13 C14 C19 131.6(2) . . ?
C12 C15 C16 110.0(2) . . ?
C12 C15 C17 109.6(3) . . ?
C16 C15 C17 109.1(3) . . ?
C12 C15 C18 109.7(2) . . ?
C16 C15 C18 109.8(3) . . ?
C17 C15 C18 108.7(3) . . ?
C22 C19 C21 108.5(4) . . ?
C22 C19 C20 110.5(4) . . ?
C21 C19 C20 108.9(4) . . ?
C22 C19 C14 110.2(3) . . ?
C21 C19 C14 107.5(3) . . ?
C20 C19 C14 111.1(2) . . ?
C23 N5 N6 109.1(2) . . ?
C23 N5 Ti1 175.8(2) . . ?
N6 N5 Ti1 68.53(11) . . ?
C25 N6 N5 108.9(2) . . ?
C25 N6 Ti1 176.6(2) . . ?
N5 N6 Ti1 72.35(11) . . ?
N5 C23 C24 106.9(2) . . ?
N5 C23 C26 122.8(2) . . ?
C24 C23 C26 130.2(2) . . ?
C25 C24 C23 107.8(2) . . ?
N6 C25 C24 107.3(2) . . ?
N6 C25 C30 121.0(2) . . ?
C24 C25 C30 131.7(2) . . ?
C28 C26 C23 111.1(2) . . ?
C28 C26 C29 109.7(3) . . ?
C23 C26 C29 108.9(2) . . ?
C28 C26 C27 110.7(3) . . ?
C23 C26 C27 109.5(2) . . ?
C29 C26 C27 106.8(3) . . ?
C25 C30 C31 108.6(2) . . ?
C25 C30 C33 109.7(2) . . ?
C31 C30 C33 109.9(3) . . ?
C25 C30 C32 109.2(2) . . ?
C31 C30 C32 109.5(3) . . ?
C33 C30 C32 109.8(3) . . ?
C35 N7 N8 105.9(2) . . ?
C35 N7 Ti1 135.3(2) . . ?
N8 N7 Ti1 118.5(2) . . ?
C34 N8 N7 103.4(3) . . ?
N8 C34 N9 115.8(3) . . ?
C35 N9 C34 101.6(3) . . ?
N9 C35 N7 113.2(3) . . ?

loop_
_geom_bond_atom_site_label_1
_geom_bond_atom_site_label_2
_geom_bond_distance
_geom_bond_site_symmetry_2
_geom_bond_publ_flag
Ti1 N4 1.989(2) . ?
Ti1 N6 2.007(2) . ?
Ti1 N2 2.014(2) . ?
Ti1 N1 2.016(2) . ?
Ti1 N7 2.035(2) . ?
Ti1 N3 2.051(2) . ?
Ti1 N5 2.055(2) . ?
N1 C1 1.334(3) . ?
N1 N2 1.376(3) . ?
N2 C3 1.343(3) . ?
C1 C2 1.389(3) . ?
C1 C4 1.515(3) . ?
C2 C3 1.383(3) . ?
C3 C8 1.512(3) . ?
C4 C5 1.512(4) . ?
C4 C6 1.524(4) . ?
C4 C7 1.525(4) . ?
C8 C10 1.507(4) . ?
C8 C11 1.513(4) . ?
C8 C9 1.521(5) . ?
N3 C12 1.342(3) . ?
N3 N4 1.384(2) . ?
N4 C14 1.344(3) . ?
C12 C13 1.392(3) . ?
C12 C15 1.509(3) . ?
C13 C14 1.394(3) . ?
C14 C19 1.515(4) . ?
C15 C16 1.519(4) . ?
C15 C17 1.524(4) . ?
C15 C18 1.523(4) . ?
C19 C22 1.487(5) . ?
C19 C21 1.494(5) . ?
C19 C20 1.496(4) . ?
N5 C23 1.345(3) . ?
N5 N6 1.361(2) . ?
N6 C25 1.350(3) . ?
C23 C24 1.392(3) . ?
C23 C26 1.511(3) . ?
C24 C25 1.377(3) . ?
C25 C30 1.509(3) . ?
C26 C28 1.495(4) . ?
C26 C29 1.522(4) . ?
C26 C27 1.533(4) . ?
C30 C31 1.526(4) . ?
C30 C33 1.518(4) . ?
C30 C32 1.534(4) . ?
N7 C35 1.336(3) . ?
N7 N8 1.378(3) . ?
N8 C34 1.306(4) . ?
C34 N9 1.330(4) . ?
N9 C35 1.311(4) . ?
